data_4073263
loop_
_publ_author_name
'Cabeza, Javier A.'
'del R\'io, Ignacio'
'Garc\'ia-\'Alvarez, Pablo'
'Miguel, Daniel'

_publ_section_title
;
 High-Nuclearity Osmium Carbonyl Cluster Complexes Containing
 (6-Methylpyrid-2-yl)imido Ligands. Synthesis of Hepta-, Octa-, and
 Nonanuclear Derivatives
;
_journal_issue 13
_journal_name_full Organometallics
_journal_page_first 3212
_journal_paper_doi 10.1021/om070201c
_journal_volume 26
_journal_year 2007
_chemical_formula_moiety 'C30 H12 N4 O19 Os9, C H2 Cl2'
_chemical_formula_sum 'C31 H14 Cl2 N4 O19 Os9'
_chemical_formula_weight 2529.16
_chemical_name_systematic
;
 ?
;
_space_group_IT_number 2
_symmetry_cell_setting triclinic
_symmetry_space_group_name_Hall '-P 1'
_symmetry_space_group_name_H-M 'P -1'
_atom_sites_solution_hydrogens geom
_atom_sites_solution_primary direct
_atom_sites_solution_secondary difmap
_audit_creation_method SHELXL-97
_cell_angle_alpha 97.207(8)
_cell_angle_beta 93.225(8)
_cell_angle_gamma 91.379(8)
_cell_formula_units_Z 2
_cell_length_a 10.383(4)
_cell_length_b 11.184(5)
_cell_length_c 20.070(8)
_cell_measurement_temperature 296(2)
_cell_volume 2307.4(16)
_computing_cell_refinement 'Bruker SMART'
_computing_data_collection 'Bruker SMART'
_computing_data_reduction 'Bruker SHELXTL'
_computing_molecular_graphics 'Bruker SHELXTL'
_computing_publication_material 'Bruker SHELXTL'
_computing_structure_refinement 'SHELXL-97 (Sheldrick, 1997)'
_computing_structure_solution 'SHELXS-97 (Sheldrick, 1990)'
_diffrn_ambient_temperature 296(2)
_diffrn_measured_fraction_theta_full 0.984
_diffrn_measured_fraction_theta_max 0.984
_diffrn_measurement_device_type 'CCD area detector'
_diffrn_measurement_method 'phi and omega scans'
_diffrn_radiation_monochromator graphite
_diffrn_radiation_source 'fine-focus sealed tube'
_diffrn_radiation_type MoK\a
_diffrn_radiation_wavelength 0.71073
_diffrn_reflns_av_R_equivalents 0.0265
_diffrn_reflns_av_sigmaI/netI 0.0348
_diffrn_reflns_limit_h_max 11
_diffrn_reflns_limit_h_min -10
_diffrn_reflns_limit_k_max 12
_diffrn_reflns_limit_k_min -10
_diffrn_reflns_limit_l_max 22
_diffrn_reflns_limit_l_min -22
_diffrn_reflns_number 10331
_diffrn_reflns_theta_full 23.29
_diffrn_reflns_theta_max 23.29
_diffrn_reflns_theta_min 1.02
_exptl_absorpt_coefficient_mu 24.860
_exptl_absorpt_correction_T_max 0.085
_exptl_absorpt_correction_T_min 0.065
_exptl_absorpt_correction_type empirical
_exptl_absorpt_process_details SADABS
_exptl_crystal_colour 'dark red'
_exptl_crystal_density_diffrn 3.640
_exptl_crystal_density_method 'not measured'
_exptl_crystal_description blocks
_exptl_crystal_F_000 2196
_exptl_crystal_size_max 0.15
_exptl_crystal_size_mid 0.10
_exptl_crystal_size_min 0.10
_refine_diff_density_max 2.003
_refine_diff_density_min -3.198
_refine_diff_density_rms 0.397
_refine_ls_extinction_method none
_refine_ls_goodness_of_fit_ref 1.024
_refine_ls_hydrogen_treatment constr
_refine_ls_matrix_type full
_refine_ls_number_parameters 563
_refine_ls_number_reflns 6559
_refine_ls_number_restraints 0
_refine_ls_restrained_S_all 1.024
_refine_ls_R_factor_all 0.0482
_refine_ls_R_factor_gt 0.0386
_refine_ls_shift/su_max 0.000
_refine_ls_shift/su_mean 0.000
_refine_ls_structure_factor_coef Fsqd
_refine_ls_weighting_details 'calc w=1/[\s^2^(Fo^2^)+(0.0779P)^2^+32.3504P] where P=(Fo^2^+2Fc^2^)/3'
_refine_ls_weighting_scheme calc
_refine_ls_wR_factor_gt 0.1093
_refine_ls_wR_factor_ref 0.1175
_reflns_number_gt 5548
_reflns_number_total 6559
_reflns_threshold_expression >2sigma(I)
_cod_data_source_file om070201c-file001.cif
_cod_data_source_block 3_(pg120fdm)
_cod_depositor_comments
;
The following automatic conversions were performed:

'_symmetry_cell_setting' value 'Triclinic' changed to 'triclinic'
according to /home/saulius/struct/CIF-dictionaries/cif_core.dic
dictionary named 'cif_core.dic' version 2.4.1 from
2010-06-29.

'_exptl_absorpt_correction_type' value 'EMPIRICAL'
changed to 'empirical' according to
/home/saulius/struct/CIF-dictionaries/cif_core.dic dictionary named
'cif_core.dic' version 2.4.1 from 2010-06-29.

Automatic conversion script
Id: cif_fix_values 1715 2011-07-08 13:25:40Z adriana 
;
_cod_original_cell_volume 2307.4(17)
_cod_database_code 4073263

loop_
_symmetry_equiv_pos_as_xyz
'x, y, z'
'-x, -y, -z'

loop_
_atom_site_label
_atom_site_type_symbol
_atom_site_fract_x
_atom_site_fract_y
_atom_site_fract_z
_atom_site_U_iso_or_equiv
_atom_site_adp_type
_atom_site_occupancy
_atom_site_symmetry_multiplicity
_atom_site_calc_flag
_atom_site_refinement_flags
Os1 Os 0.14661(6) 0.68449(5) 0.16551(3) 0.01971(17) Uani 1 1 d .
Os2 Os 0.38876(6) 0.64954(5) 0.13592(3) 0.01947(17) Uani 1 1 d .
Os3 Os 0.36020(7) 0.59893(6) 0.35622(3) 0.02340(18) Uani 1 1 d .
Os4 Os 0.13727(6) 0.67531(6) 0.30815(3) 0.02241(18) Uani 1 1 d .
Os5 Os 0.53419(6) 0.58989(6) 0.25126(3) 0.02477(18) Uani 1 1 d .
Os6 Os 0.37704(6) 0.77891(5) 0.26595(3) 0.02061(17) Uani 1 1 d .
Os7 Os 0.28446(6) 0.53763(5) 0.22892(3) 0.01768(17) Uani 1 1 d .
Os8 Os 0.21370(6) 0.71825(6) 0.03837(3) 0.02258(18) Uani 1 1 d .
Os9 Os 0.16374(7) 0.64384(6) 0.44256(3) 0.0311(2) Uani 1 1 d .
C101 C 0.0169(19) 0.7907(18) 0.1551(10) 0.040(5) Uani 1 1 d .
O101 O -0.0692(18) 0.8574(17) 0.1446(10) 0.081(6) Uani 1 1 d .
C102 C 0.0340(16) 0.5498(15) 0.1400(8) 0.025(4) Uiso 1 1 d .
O102 O -0.0335(13) 0.4657(13) 0.1227(7) 0.049(4) Uani 1 1 d .
C201 C 0.507(2) 0.7378(18) 0.0880(10) 0.043(5) Uani 1 1 d .
O201 O 0.5748(17) 0.7933(14) 0.0624(7) 0.060(4) Uani 1 1 d .
C202 C 0.4141(17) 0.5028(16) 0.0835(9) 0.029(4) Uiso 1 1 d .
O202 O 0.4292(17) 0.4119(13) 0.0513(8) 0.065(5) Uani 1 1 d .
C301 C 0.472(2) 0.6323(18) 0.4373(12) 0.050(6) Uani 1 1 d .
O301 O 0.5348(19) 0.6546(15) 0.4852(9) 0.072(5) Uani 1 1 d .
C302 C 0.367(2) 0.4305(16) 0.3637(9) 0.039(5) Uani 1 1 d .
O302 O 0.3694(18) 0.3320(14) 0.3665(8) 0.063(5) Uani 1 1 d .
C401 C 0.0138(18) 0.796(2) 0.3275(11) 0.044(5) Uani 1 1 d .
O401 O -0.0576(19) 0.8718(15) 0.3417(11) 0.086(6) Uani 1 1 d .
C402 C -0.0026(18) 0.5605(17) 0.2846(8) 0.030(4) Uani 1 1 d .
O402 O -0.0879(14) 0.4954(13) 0.2743(7) 0.051(4) Uani 1 1 d .
C501 C 0.657(2) 0.6448(19) 0.3257(11) 0.047(5) Uani 1 1 d .
O501 O 0.7278(16) 0.6825(16) 0.3662(9) 0.069(5) Uani 1 1 d .
C502 C 0.661(2) 0.614(2) 0.1896(12) 0.061(7) Uani 1 1 d .
O502 O 0.7389(18) 0.632(2) 0.1530(11) 0.109(8) Uani 1 1 d .
C503 C 0.583(2) 0.426(2) 0.2522(10) 0.045(5) Uiso 1 1 d .
O503 O 0.6035(19) 0.3282(13) 0.2522(10) 0.081(6) Uani 1 1 d .
C601 C 0.5208(16) 0.8741(16) 0.2809(10) 0.033(4) Uani 1 1 d .
O601 O 0.6173(15) 0.9327(16) 0.2904(9) 0.070(5) Uani 1 1 d .
O700 O 0.2372(12) 0.3914(9) 0.2070(5) 0.029(3) Uani 1 1 d .
C801 C 0.300(2) 0.7208(18) -0.0420(10) 0.041(5) Uani 1 1 d .
O801 O 0.352(2) 0.7145(18) -0.0905(8) 0.082(6) Uani 1 1 d .
C802 C 0.0558(17) 0.7626(16) -0.0046(10) 0.033(4) Uani 1 1 d .
O802 O -0.0379(13) 0.7841(14) -0.0284(9) 0.061(4) Uani 1 1 d .
C803 C 0.1745(16) 0.5542(15) 0.0136(8) 0.024(4) Uiso 1 1 d .
O803 O 0.1485(14) 0.4510(11) 0.0005(7) 0.045(3) Uani 1 1 d .
C901 C -0.005(2) 0.6975(19) 0.4718(9) 0.045(5) Uani 1 1 d .
O901 O -0.0996(17) 0.7299(19) 0.4866(8) 0.075(6) Uani 1 1 d .
C902 C 0.232(2) 0.5976(18) 0.5238(9) 0.040(5) Uani 1 1 d .
O902 O 0.2701(19) 0.5622(17) 0.5726(9) 0.079(5) Uani 1 1 d .
C903 C 0.104(2) 0.4886(19) 0.4117(9) 0.046(6) Uani 1 1 d .
O903 O 0.0583(18) 0.3944(14) 0.3936(8) 0.068(5) Uani 1 1 d .
N1 N 0.3026(13) 0.8141(11) 0.1792(6) 0.020(3) Uani 1 1 d .
N2 N 0.2695(13) 0.9031(12) 0.0797(7) 0.027(3) Uani 1 1 d .
N3 N 0.3001(13) 0.7814(11) 0.3509(6) 0.020(3) Uani 1 1 d .
N4 N 0.2434(15) 0.8282(14) 0.4621(7) 0.035(4) Uani 1 1 d .
C11 C 0.3067(14) 0.9173(13) 0.1466(7) 0.026(3) Uiso 1 1 d .
C12 C 0.3499(18) 1.0275(15) 0.1826(10) 0.035(5) Uani 1 1 d .
H12 H 0.3752 1.0338 0.2281 0.043 Uiso 1 1 calc R
C13 C 0.354(2) 1.1274(17) 0.1477(11) 0.051(6) Uani 1 1 d .
H13 H 0.3820 1.2023 0.1698 0.061 Uiso 1 1 calc R
C14 C 0.315(2) 1.1146(16) 0.0807(11) 0.045(5) Uani 1 1 d .
H14 H 0.3137 1.1815 0.0574 0.054 Uiso 1 1 calc R
C15 C 0.2777(17) 0.9993(17) 0.0473(9) 0.034(4) Uani 1 1 d .
C16 C 0.233(2) 0.9928(18) -0.0246(10) 0.052(6) Uani 1 1 d .
H16A H 0.2933 0.9495 -0.0520 0.078 Uiso 1 1 calc R
H16B H 0.2256 1.0729 -0.0366 0.078 Uiso 1 1 calc R
H16C H 0.1498 0.9518 -0.0316 0.078 Uiso 1 1 calc R
C21 C 0.2986(19) 0.8689(14) 0.4100(10) 0.036(5) Uani 1 1 d .
C22 C 0.340(2) 0.9881(16) 0.4099(11) 0.053(6) Uani 1 1 d .
H22 H 0.3718 1.0148 0.3717 0.063 Uiso 1 1 calc R
C23 C 0.333(3) 1.062(2) 0.4669(14) 0.069(8) Uani 1 1 d .
H23 H 0.3584 1.1429 0.4684 0.082 Uiso 1 1 calc R
C24 C 0.290(2) 1.0220(18) 0.5226(11) 0.054(6) Uani 1 1 d .
H24 H 0.2936 1.0728 0.5632 0.065 Uiso 1 1 calc R
C25 C 0.241(2) 0.9077(19) 0.5195(10) 0.051(6) Uani 1 1 d .
C26 C 0.185(3) 0.873(3) 0.5805(11) 0.079(9) Uani 1 1 d .
H26A H 0.0929 0.8610 0.5724 0.119 Uiso 1 1 calc R
H26B H 0.2025 0.9360 0.6173 0.119 Uiso 1 1 calc R
H26C H 0.2217 0.7997 0.5916 0.119 Uiso 1 1 calc R
C90 C 0.016(4) 0.168(5) 0.213(4) 0.25(4) Uani 1 1 d .
H90A H 0.0459 0.2497 0.2104 0.297 Uiso 1 1 calc R
H90B H 0.0389 0.1178 0.1725 0.297 Uiso 1 1 calc R
Cl91 Cl 0.0969(15) 0.1116(14) 0.2890(8) 0.175(6) Uani 1 1 d .
Cl92 Cl -0.1312(19) 0.1642(18) 0.2169(13) 0.255(10) Uani 1 1 d .

loop_
_atom_site_aniso_label
_atom_site_aniso_U_11
_atom_site_aniso_U_22
_atom_site_aniso_U_33
_atom_site_aniso_U_23
_atom_site_aniso_U_13
_atom_site_aniso_U_12
Os1 0.0218(4) 0.0214(3) 0.0161(3) 0.0032(3) 0.0000(3) 0.0030(3)
Os2 0.0225(4) 0.0198(3) 0.0160(3) 0.0020(3) 0.0007(3) 0.0015(3)
Os3 0.0322(4) 0.0217(4) 0.0157(3) 0.0016(3) -0.0024(3) 0.0010(3)
Os4 0.0286(4) 0.0223(4) 0.0165(3) 0.0021(3) 0.0024(3) 0.0027(3)
Os5 0.0211(4) 0.0294(4) 0.0232(4) 0.0026(3) -0.0035(3) 0.0039(3)
Os6 0.0257(4) 0.0178(3) 0.0173(3) 0.0003(3) -0.0012(3) -0.0025(3)
Os7 0.0224(3) 0.0149(3) 0.0153(3) 0.0014(2) -0.0011(3) 0.0003(2)
Os8 0.0290(4) 0.0234(4) 0.0154(3) 0.0045(3) -0.0024(3) 0.0012(3)
Os9 0.0439(5) 0.0332(4) 0.0168(4) 0.0038(3) 0.0055(3) 0.0009(3)
C101 0.029(11) 0.045(12) 0.051(13) 0.014(10) 0.011(9) 0.016(9)
O101 0.065(12) 0.087(13) 0.096(15) 0.020(11) 0.013(11) 0.031(11)
O102 0.046(9) 0.061(9) 0.035(8) 0.002(7) -0.012(6) -0.026(7)
C201 0.053(13) 0.032(11) 0.045(12) 0.002(9) 0.018(11) -0.003(10)
O201 0.077(12) 0.059(10) 0.046(9) 0.014(8) 0.019(8) -0.021(9)
O202 0.087(13) 0.045(9) 0.058(10) -0.015(8) 0.013(9) 0.014(8)
C301 0.066(15) 0.027(11) 0.053(14) -0.013(10) 0.011(13) -0.003(10)
O301 0.092(14) 0.063(11) 0.052(10) -0.013(9) -0.017(10) -0.024(10)
C302 0.075(15) 0.017(10) 0.028(10) 0.010(8) 0.007(10) 0.021(9)
O302 0.101(14) 0.047(10) 0.042(9) 0.010(7) -0.012(9) 0.011(9)
C401 0.021(10) 0.056(13) 0.058(14) 0.017(11) -0.011(9) 0.018(10)
O401 0.092(14) 0.044(10) 0.126(17) 0.009(10) 0.040(13) 0.036(10)
C402 0.033(11) 0.041(11) 0.015(9) -0.001(8) -0.008(8) 0.006(9)
O402 0.038(8) 0.054(9) 0.056(10) -0.006(7) 0.002(7) -0.015(8)
C501 0.041(13) 0.050(13) 0.048(13) -0.006(11) 0.009(11) -0.011(10)
O501 0.049(10) 0.087(12) 0.064(11) 0.000(10) -0.024(9) -0.025(9)
C502 0.062(16) 0.083(18) 0.043(13) 0.023(12) -0.001(12) 0.039(13)
O502 0.048(11) 0.13(2) 0.109(16) 0.071(16) 0.058(12) 0.029(13)
O503 0.101(15) 0.033(9) 0.107(15) 0.005(9) -0.006(12) 0.036(9)
C601 0.020(10) 0.030(10) 0.045(11) 0.003(8) -0.021(8) -0.004(8)
O601 0.044(10) 0.079(12) 0.083(12) 0.007(10) -0.020(9) -0.025(9)
O700 0.050(8) 0.019(6) 0.017(6) 0.003(5) -0.011(5) 0.003(5)
C801 0.045(12) 0.048(12) 0.027(11) 0.001(9) -0.005(9) 0.002(10)
O801 0.087(16) 0.086(16) 0.034(9) 0.028(10) 0.034(10) 0.034(12)
C802 0.019(10) 0.033(10) 0.046(12) 0.007(9) -0.007(9) -0.007(8)
O802 0.024(8) 0.068(10) 0.053(13) 0.024(9) -0.008(8) 0.025(7)
O803 0.058(9) 0.032(7) 0.042(8) -0.004(6) -0.019(7) -0.002(6)
C901 0.066(16) 0.049(13) 0.018(10) 0.001(9) -0.006(10) -0.008(11)
O901 0.044(10) 0.134(17) 0.054(11) 0.022(10) 0.012(9) 0.036(11)
C902 0.058(13) 0.051(12) 0.015(9) 0.016(9) 0.000(9) 0.015(10)
O902 0.090(14) 0.084(13) 0.063(12) 0.012(10) -0.008(10) 0.032(11)
C903 0.083(17) 0.040(13) 0.019(10) 0.017(9) 0.010(10) -0.002(11)
O903 0.107(14) 0.042(9) 0.055(10) 0.013(8) 0.013(10) -0.031(9)
N1 0.030(8) 0.013(6) 0.018(7) 0.000(5) 0.007(6) 0.005(6)
N2 0.028(8) 0.023(7) 0.032(8) 0.013(6) -0.004(6) 0.007(6)
N3 0.038(8) 0.015(7) 0.006(6) -0.001(5) -0.006(6) 0.001(6)
N4 0.045(10) 0.040(9) 0.019(8) -0.009(7) 0.003(7) 0.012(7)
C12 0.040(11) 0.020(9) 0.045(12) 0.004(8) -0.008(9) 0.022(8)
C13 0.072(16) 0.022(10) 0.058(15) 0.000(10) 0.006(12) 0.004(10)
C14 0.063(14) 0.021(10) 0.051(13) 0.008(9) 0.000(11) -0.017(9)
C15 0.029(10) 0.039(11) 0.037(11) 0.022(9) -0.020(8) 0.001(8)
C16 0.086(18) 0.030(11) 0.044(13) 0.020(9) 0.002(12) 0.000(11)
C21 0.051(12) 0.007(8) 0.048(12) -0.008(8) 0.015(10) -0.002(8)
C22 0.091(18) 0.021(10) 0.043(12) -0.005(9) 0.010(12) -0.021(11)
C23 0.084(19) 0.033(12) 0.080(19) -0.021(13) -0.008(15) -0.001(12)
C24 0.076(17) 0.032(12) 0.046(14) -0.031(10) 0.009(12) -0.007(11)
C25 0.074(16) 0.049(13) 0.025(11) -0.014(9) 0.003(10) 0.025(11)
C26 0.13(3) 0.082(19) 0.027(12) -0.001(12) 0.023(15) 0.000(18)
C90 0.09(3) 0.21(6) 0.50(12) 0.22(7) 0.12(5) 0.05(3)
Cl91 0.154(12) 0.186(13) 0.193(14) 0.039(11) 0.052(11) 0.023(10)
Cl92 0.178(17) 0.220(19) 0.35(3) -0.012(19) -0.038(18) 0.032(14)

loop_
_atom_type_symbol
_atom_type_description
_atom_type_scat_dispersion_real
_atom_type_scat_dispersion_imag
_atom_type_scat_source
C C 0.0033 0.0016 'International Tables Vol C Tables 4.2.6.8 and 6.1.1.4'
H H 0.0000 0.0000 'International Tables Vol C Tables 4.2.6.8 and 6.1.1.4'
N N 0.0061 0.0033 'International Tables Vol C Tables 4.2.6.8 and 6.1.1.4'
O O 0.0106 0.0060 'International Tables Vol C Tables 4.2.6.8 and 6.1.1.4'
Os Os -1.2165 7.6030 'International Tables Vol C Tables 4.2.6.8 and 6.1.1.4'
Cl Cl 0.1484 0.1585 'International Tables Vol C Tables 4.2.6.8 and 6.1.1.4'

loop_
_geom_angle_atom_site_label_1
_geom_angle_atom_site_label_2
_geom_angle_atom_site_label_3
_geom_angle
C101 Os1 C102 92.3(8)
C101 Os1 N1 97.0(7)
C102 Os1 N1 166.8(6)
C101 Os1 Os7 155.4(6)
C102 Os1 Os7 85.1(5)
N1 Os1 Os7 90.1(4)
C101 Os1 Os2 140.5(6)
C102 Os1 Os2 114.6(5)
N1 Os1 Os2 52.8(3)
Os7 Os1 Os2 60.38(3)
C101 Os1 Os8 87.3(6)
C102 Os1 Os8 97.2(5)
N1 Os1 Os8 74.1(3)
Os7 Os1 Os8 117.27(3)
Os2 Os1 Os8 62.21(2)
C101 Os1 Os4 98.7(6)
C102 Os1 Os4 95.1(5)
N1 Os1 Os4 92.7(3)
Os7 Os1 Os4 57.37(3)
Os2 Os1 Os4 106.57(3)
Os8 Os1 Os4 166.12(3)
C101 Os1 Os6 116.0(7)
C102 Os1 Os6 142.4(5)
N1 Os1 Os6 38.3(4)
Os7 Os1 Os6 58.64(3)
Os2 Os1 Os6 58.21(3)
Os8 Os1 Os6 107.74(4)
Os4 Os1 Os6 58.38(3)
C202 Os2 C201 93.6(8)
C202 Os2 N1 162.3(7)
C201 Os2 N1 91.9(7)
C202 Os2 Os7 91.2(5)
C201 Os2 Os7 162.9(7)
N1 Os2 Os7 88.4(3)
C202 Os2 Os1 114.1(5)
C201 Os2 Os1 132.2(6)
N1 Os2 Os1 51.4(3)
Os7 Os2 Os1 59.15(3)
C202 Os2 Os8 91.5(6)
C201 Os2 Os8 81.4(7)
N1 Os2 Os8 72.7(4)
Os7 Os2 Os8 114.89(4)
Os1 Os2 Os8 60.80(3)
C202 Os2 Os6 148.0(5)
C201 Os2 Os6 107.1(6)
N1 Os2 Os6 43.6(3)
Os7 Os2 Os6 62.35(3)
Os1 Os2 Os6 69.28(3)
Os8 Os2 Os6 115.15(4)
C202 Os2 Os5 94.7(6)
C201 Os2 Os5 105.8(7)
N1 Os2 Os5 100.0(4)
Os7 Os2 Os5 57.44(3)
Os1 Os2 Os5 109.57(4)
Os8 Os2 Os5 170.17(3)
Os6 Os2 Os5 56.71(3)
C302 Os3 C301 89.4(9)
C302 Os3 N3 165.2(8)
C301 Os3 N3 97.4(7)
C302 Os3 Os7 87.2(6)
C301 Os3 Os7 160.4(6)
N3 Os3 Os7 90.6(3)
C302 Os3 Os4 116.2(7)
C301 Os3 Os4 137.6(6)
N3 Os3 Os4 50.9(3)
Os7 Os3 Os4 60.05(3)
C302 Os3 Os9 95.6(6)
C301 Os3 Os9 84.4(6)
N3 Os3 Os9 72.2(4)
Os7 Os3 Os9 115.20(4)
Os4 Os3 Os9 61.22(4)
C302 Os3 Os5 94.4(6)
C301 Os3 Os5 103.5(6)
N3 Os3 Os5 96.8(3)
Os7 Os3 Os5 57.60(3)
Os4 Os3 Os5 107.23(4)
Os9 Os3 Os5 167.37(3)
C302 Os3 Os6 144.9(5)
C301 Os3 Os6 114.1(6)
N3 Os3 Os6 41.8(3)
Os7 Os3 Os6 61.76(3)
Os4 Os3 Os6 63.79(3)
Os9 Os3 Os6 111.64(4)
Os5 Os3 Os6 56.23(3)
C401 Os4 C402 88.5(8)
C401 Os4 N3 96.2(7)
C402 Os4 N3 168.1(6)
C401 Os4 Os7 154.7(6)
C402 Os4 Os7 89.2(5)
N3 Os4 Os7 91.1(4)
C401 Os4 Os3 141.3(6)
C402 Os4 Os3 118.6(5)
N3 Os4 Os3 52.3(3)
Os7 Os4 Os3 59.46(3)
C401 Os4 Os9 90.5(6)
C402 Os4 Os9 96.3(5)
N3 Os4 Os9 72.8(3)
Os7 Os4 Os9 114.73(4)
Os3 Os4 Os9 61.28(3)
C401 Os4 Os1 98.7(6)
C402 Os4 Os1 85.8(5)
N3 Os4 Os1 104.2(3)
Os7 Os4 Os1 56.05(3)
Os3 Os4 Os1 109.66(3)
Os9 Os4 Os1 170.60(3)
C401 Os4 Os6 111.4(6)
C402 Os4 Os6 146.0(5)
N3 Os4 Os6 40.8(3)
Os7 Os4 Os6 60.86(3)
Os3 Os4 Os6 61.79(3)
Os9 Os4 Os6 110.13(3)
Os1 Os4 Os6 64.75(2)
C502 Os5 C503 90.5(9)
C502 Os5 C501 90.2(10)
C503 Os5 C501 91.6(9)
C502 Os5 Os7 129.8(8)
C503 Os5 Os7 95.1(6)
C501 Os5 Os7 139.2(6)
C502 Os5 Os6 111.0(7)
C503 Os5 Os6 156.5(6)
C501 Os5 Os6 97.5(7)
Os7 Os5 Os6 64.13(3)
C502 Os5 Os3 168.9(8)
C503 Os5 Os3 97.6(6)
C501 Os5 Os3 82.1(6)
Os7 Os5 Os3 57.14(3)
Os6 Os5 Os3 62.55(3)
C502 Os5 Os2 76.3(7)
C503 Os5 Os2 118.1(6)
C501 Os5 Os2 146.9(7)
Os7 Os5 Os2 57.28(3)
Os6 Os5 Os2 61.28(3)
Os3 Os5 Os2 106.12(4)
C601 Os6 N3 106.6(7)
C601 Os6 N1 104.4(7)
N3 Os6 N1 130.1(5)
C601 Os6 Os5 87.1(6)
N3 Os6 Os5 108.2(4)
N1 Os6 Os5 111.5(3)
C601 Os6 Os2 106.8(6)
N3 Os6 Os2 144.5(4)
N1 Os6 Os2 49.9(3)
Os5 Os6 Os2 62.01(3)
C601 Os6 Os7 143.9(6)
N3 Os6 Os7 89.9(4)
N1 Os6 Os7 87.4(4)
Os5 Os6 Os7 57.02(3)
Os2 Os6 Os7 55.53(2)
C601 Os6 Os3 113.8(6)
N3 Os6 Os3 48.6(4)
N1 Os6 Os3 140.0(4)
Os5 Os6 Os3 61.22(3)
Os2 Os6 Os3 105.69(4)
Os7 Os6 Os3 54.80(3)
C601 Os6 Os4 152.6(6)
N3 Os6 Os4 46.2(4)
N1 Os6 Os4 95.1(4)
Os5 Os6 Os4 103.75(4)
Os2 Os6 Os4 100.53(3)
Os7 Os6 Os4 54.59(2)
Os3 Os6 Os4 54.42(2)
C601 Os6 Os1 146.6(6)
N3 Os6 Os1 101.6(4)
N1 Os6 Os1 42.4(4)
Os5 Os6 Os1 100.87(4)
Os2 Os6 Os1 52.51(3)
Os7 Os6 Os1 51.70(2)
Os3 Os6 Os1 98.16(3)
Os4 Os6 Os1 56.87(3)
O700 Os7 Os1 112.7(4)
O700 Os7 Os3 115.8(4)
Os1 Os7 Os3 119.84(3)
O700 Os7 Os2 117.1(4)
Os1 Os7 Os2 60.47(3)
Os3 Os7 Os2 119.44(4)
O700 Os7 Os5 118.2(4)
Os1 Os7 Os5 117.47(4)
Os3 Os7 Os5 65.26(3)
Os2 Os7 Os5 65.28(3)
O700 Os7 Os4 117.8(4)
Os1 Os7 Os4 66.58(4)
Os3 Os7 Os4 60.49(3)
Os2 Os7 Os4 113.94(4)
Os5 Os7 Os4 113.76(4)
O700 Os7 Os6 177.1(4)
Os1 Os7 Os6 69.66(3)
Os3 Os7 Os6 63.44(2)
Os2 Os7 Os6 62.12(3)
Os5 Os7 Os6 58.85(2)
Os4 Os7 Os6 64.55(3)
C803 Os8 C801 89.3(8)
C803 Os8 C802 91.8(7)
C801 Os8 C802 91.3(8)
C803 Os8 N2 172.6(6)
C801 Os8 N2 95.2(7)
C802 Os8 N2 93.9(6)
C803 Os8 Os1 86.9(5)
C801 Os8 Os1 164.6(6)
C802 Os8 Os1 103.7(6)
N2 Os8 Os1 87.1(4)
C803 Os8 Os2 87.1(5)
C801 Os8 Os2 108.0(6)
C802 Os8 Os2 160.7(6)
N2 Os8 Os2 85.9(4)
Os1 Os8 Os2 56.99(3)
C903 Os9 C902 92.2(9)
C903 Os9 C901 94.0(9)
C902 Os9 C901 98.9(8)
C903 Os9 N4 170.6(7)
C902 Os9 N4 95.0(8)
C901 Os9 N4 91.0(7)
C903 Os9 Os4 83.7(5)
C902 Os9 Os4 160.8(6)
C901 Os9 Os4 100.1(6)
N4 Os9 Os4 87.5(4)
C903 Os9 Os3 86.0(6)
C902 Os9 Os3 103.5(6)
C901 Os9 Os3 157.5(6)
N4 Os9 Os3 86.3(4)
Os4 Os9 Os3 57.49(3)
O101 C101 Os1 176(2)
O102 C102 Os1 178.0(15)
O201 C201 Os2 176.9(17)
O202 C202 Os2 179.7(18)
O301 C301 Os3 178(2)
O302 C302 Os3 178(2)
O401 C401 Os4 177(2)
O402 C402 Os4 175.8(16)
O501 C501 Os5 175(2)
O502 C502 Os5 178(3)
O503 C503 Os5 175(2)
O601 C601 Os6 177.7(18)
O801 C801 Os8 176(2)
O802 C802 Os8 177.0(17)
O803 C803 Os8 177.4(15)
O901 C901 Os9 178(2)
O902 C902 Os9 176(2)
O903 C903 Os9 175(2)
C11 N1 Os6 132.4(10)
C11 N1 Os1 123.8(10)
Os6 N1 Os1 99.3(5)
C11 N1 Os2 120.4(9)
Os6 N1 Os2 86.5(5)
Os1 N1 Os2 75.9(4)
C15 N2 C11 117.6(14)
C15 N2 Os8 128.1(12)
C11 N2 Os8 114.2(10)
C21 N3 Os6 134.0(11)
C21 N3 Os4 124.2(11)
Os6 N3 Os4 93.0(5)
C21 N3 Os3 121.9(11)
Os6 N3 Os3 89.6(5)
Os4 N3 Os3 76.8(4)
C21 N4 C25 116.3(17)
C21 N4 Os9 115.2(11)
C25 N4 Os9 128.4(14)
N2 C11 N1 116.8(13)
N2 C11 C12 123.5(14)
N1 C11 C12 119.7(14)
C13 C12 C11 117.5(18)
C13 C12 H12 121.2
C11 C12 H12 121.2
C14 C13 C12 119.6(18)
C14 C13 H13 120.2
C12 C13 H13 120.2
C13 C14 C15 119.5(18)
C13 C14 H14 120.2
C15 C14 H14 120.2
N2 C15 C14 122.1(17)
N2 C15 C16 120.8(17)
C14 C15 C16 116.7(16)
C15 C16 H16A 109.5
C15 C16 H16B 109.5
H16A C16 H16B 109.5
C15 C16 H16C 109.5
H16A C16 H16C 109.5
H16B C16 H16C 109.5
N4 C21 C22 123.7(17)
N4 C21 N3 114.3(14)
C22 C21 N3 121.7(17)
C23 C22 C21 117(2)
C23 C22 H22 121.5
C21 C22 H22 121.5
C22 C23 C24 121(2)
C22 C23 H23 119.4
C24 C23 H23 119.4
C23 C24 C25 120.1(19)
C23 C24 H24 120.0
C25 C24 H24 120.0
C24 C25 N4 121(2)
C24 C25 C26 117.3(19)
N4 C25 C26 121(2)
C25 C26 H26A 109.5
C25 C26 H26B 109.5
H26A C26 H26B 109.5
C25 C26 H26C 109.5
H26A C26 H26C 109.5
H26B C26 H26C 109.5
Cl92 C90 Cl91 111(3)
Cl92 C90 H90A 109.5
Cl91 C90 H90A 109.5
Cl92 C90 H90B 109.5
Cl91 C90 H90B 109.5
H90A C90 H90B 108.1

loop_
_geom_bond_atom_site_label_1
_geom_bond_atom_site_label_2
_geom_bond_distance
Os1 C101 1.837(19)
Os1 C102 1.885(17)
Os1 N1 2.130(13)
Os1 Os7 2.6075(11)
Os1 Os2 2.6427(13)
Os1 Os8 2.7510(13)
Os1 Os4 2.8845(15)
Os1 Os6 3.1153(13)
Os2 C202 1.868(18)
Os2 C201 1.93(2)
Os2 N1 2.169(12)
Os2 Os7 2.6405(11)
Os2 Os8 2.7878(12)
Os2 Os6 2.8313(13)
Os2 Os5 2.8507(12)
Os3 C302 1.911(18)
Os3 C301 1.94(3)
Os3 N3 2.161(12)
Os3 Os7 2.6315(13)
Os3 Os4 2.6589(13)
Os3 Os9 2.7649(13)
Os3 Os5 2.8453(12)
Os3 Os6 2.8807(12)
Os4 C401 1.90(2)
Os4 C402 1.91(2)
Os4 N3 2.118(13)
Os4 Os7 2.6472(11)
Os4 Os9 2.7635(14)
Os4 Os6 2.9330(13)
Os5 C502 1.90(3)
Os5 C503 1.92(2)
Os5 C501 1.93(2)
Os5 Os7 2.6451(14)
Os5 Os6 2.6985(12)
Os6 C601 1.801(17)
Os6 N3 1.920(13)
Os6 N1 1.955(13)
Os6 Os7 2.8372(13)
Os7 O700 1.693(11)
Os8 C803 1.869(16)
Os8 C801 1.89(2)
Os8 C802 1.914(19)
Os8 N2 2.180(14)
Os9 C903 1.85(2)
Os9 C902 1.878(18)
Os9 C901 1.96(3)
Os9 N4 2.183(16)
C101 O101 1.20(2)
C102 O102 1.16(2)
C201 O201 1.12(2)
C202 O202 1.15(2)
C301 O301 1.13(3)
C302 O302 1.11(2)
C401 O401 1.16(2)
C402 O402 1.13(2)
C501 O501 1.10(2)
C502 O502 1.15(3)
C503 O503 1.11(2)
C601 O601 1.18(2)
C801 O801 1.13(2)
C802 O802 1.10(2)
C803 O803 1.17(2)
C901 O901 1.10(3)
C902 O902 1.16(2)
C903 O903 1.15(2)
N1 C11 1.397(19)
N2 C15 1.33(2)
N2 C11 1.37(2)
N3 C21 1.44(2)
N4 C21 1.34(2)
N4 C25 1.37(2)
C11 C12 1.40(2)
C12 C13 1.39(3)
C12 H12 0.9300
C13 C14 1.37(3)
C13 H13 0.9300
C14 C15 1.41(3)
C14 H14 0.9300
C15 C16 1.48(3)
C16 H16A 0.9600
C16 H16B 0.9600
C16 H16C 0.9600
C21 C22 1.39(2)
C22 C23 1.33(3)
C22 H22 0.9300
C23 C24 1.35(3)
C23 H23 0.9300
C24 C25 1.36(3)
C24 H24 0.9300
C25 C26 1.48(3)
C26 H26A 0.9600
C26 H26B 0.9600
C26 H26C 0.9600
C90 Cl92 1.53(4)
C90 Cl91 1.89(6)
C90 H90A 0.9700
C90 H90B 0.9700
